data_7122664
loop_
_publ_author_name
'Tong, Xiaoqiang'
'Jing, Chaojie'
'Dong, Zhaojun'
'Zhang, Na'
'Bi, Lijun'
'Wang, Yanyan'
'Cai, Hua'
'An, Dongmin'
'Lian, Xiaoxue'
'Wang, qiong'
'Zhou, Qingjun'
'Guo, Ying'
'Yan, Yan'
'Yan, Wenfu'

_publ_section_title
;
 A chiral open-framework fluorinated cobalt phosphate consists of
 distorted F-encapsulated double 4-ring units with bulk homochirality
;
_journal_name_full 'Chemical Communications'
_journal_paper_doi 10.1039/C8CC07161F
_journal_year 2018
_chemical_absolute_configuration ad
_chemical_formula_sum 'C8 H35 Co4 F N6 O25 P6'
_chemical_formula_weight 1055.96
_chemical_name_systematic
; 
 ? 
;
_space_group_IT_number 18
_symmetry_cell_setting orthorhombic
_symmetry_space_group_name_Hall 'P 2 2ab'
_symmetry_space_group_name_H-M 'P 21 21 2'
_atom_sites_solution_hydrogens geom
_atom_sites_solution_primary direct
_atom_sites_solution_secondary difmap
_audit_creation_method SHELXL-97
_audit_update_record
;
2018-04-03 deposited with the CCDC.
2018-04-06 downloaded from the CCDC.
;
_cell_angle_alpha 90.00
_cell_angle_beta 90.00
_cell_angle_gamma 90.00
_cell_formula_units_Z 4
_cell_length_a 18.247(3)
_cell_length_b 18.281(3)
_cell_length_c 9.4115(17)
_cell_measurement_reflns_used 3631
_cell_measurement_temperature 293(2)
_cell_measurement_theta_max 23.32
_cell_measurement_theta_min 2.23
_cell_volume 3139.4(9)
_computing_cell_refinement 'Bruker SMART'
_computing_data_collection 'Bruker SMART'
_computing_data_reduction 'Bruker SAINT'
_computing_molecular_graphics 'Bruker SHELXTL'
_computing_publication_material 'Bruker SHELXTL'
_computing_structure_refinement 'SHELXL-97 (Sheldrick, 1997)'
_computing_structure_solution 'SHELXS-97 (Sheldrick, 1990)'
_diffrn_ambient_temperature 293(2)
_diffrn_measured_fraction_theta_full 0.996
_diffrn_measured_fraction_theta_max 0.996
_diffrn_measurement_device_type 'CCD area detector'
_diffrn_measurement_method 'phi and omega scans'
_diffrn_radiation_monochromator graphite
_diffrn_radiation_source 'fine-focus sealed tube'
_diffrn_radiation_type MoK\a
_diffrn_radiation_wavelength 0.71073
_diffrn_reflns_av_R_equivalents 0.0856
_diffrn_reflns_av_sigmaI/netI 0.1095
_diffrn_reflns_limit_h_max 24
_diffrn_reflns_limit_h_min -22
_diffrn_reflns_limit_k_max 14
_diffrn_reflns_limit_k_min -24
_diffrn_reflns_limit_l_max 12
_diffrn_reflns_limit_l_min -12
_diffrn_reflns_number 22873
_diffrn_reflns_theta_full 28.31
_diffrn_reflns_theta_max 28.31
_diffrn_reflns_theta_min 1.11
_exptl_absorpt_coefficient_mu 2.497
_exptl_absorpt_correction_T_max 0.6351
_exptl_absorpt_correction_T_min 0.5975
_exptl_absorpt_correction_type multi-scan
_exptl_absorpt_process_details SADABS
_exptl_crystal_density_diffrn 2.234
_exptl_crystal_density_method 'not measured'
_exptl_crystal_description BLOCK
_exptl_crystal_F_000 2128
_exptl_crystal_size_max 0.23
_exptl_crystal_size_mid 0.21
_exptl_crystal_size_min 0.20
_refine_diff_density_max 0.657
_refine_diff_density_min -0.712
_refine_diff_density_rms 0.125
_refine_ls_abs_structure_details 'Flack H D (1983), Acta Cryst. A39, 876-881. 3432 Friedel pairs'
_refine_ls_abs_structure_Flack 0.00
_refine_ls_extinction_coef 0.00044(2)
_refine_ls_extinction_expression Fc^*^=kFc[1+0.001xFc^2^\l^3^/sin(2\q)]^-1/4^
_refine_ls_extinction_method SHELXL
_refine_ls_goodness_of_fit_ref 0.909
_refine_ls_hydrogen_treatment mixed
_refine_ls_matrix_type full
_refine_ls_number_parameters 473
_refine_ls_number_reflns 7794
_refine_ls_number_restraints 18
_refine_ls_restrained_S_all 0.909
_refine_ls_R_factor_all 0.0624
_refine_ls_R_factor_gt 0.0444
_refine_ls_shift/su_max 0.027
_refine_ls_shift/su_mean 0.004
_refine_ls_structure_factor_coef Fsqd
_refine_ls_weighting_details 'calc w=1/[\s^2^(Fo^2^)+(0.0112P)^2^+0.0000P] where P=(Fo^2^+2Fc^2^)/3'
_refine_ls_weighting_scheme calc
_refine_ls_wR_factor_gt 0.0736
_refine_ls_wR_factor_ref 0.0785
_reflns_number_gt 6089
_reflns_number_total 7794
_reflns_threshold_expression >2sigma(I)
_cod_data_source_file c8cc07161f2.cif
_cod_data_source_block CAU-1
_cod_depositor_comments
;
The following automatic conversions were performed:

'_symmetry_cell_setting' value 'Orthorhombic' changed to
'orthorhombic' according to
/home/data/users/saulius/crontab/automatic-downloads/rss-feeds/RSC/lib/dictionaries/cif_core.dic
dictionary named 'cif_core.dic' version 2.4.2 from 2011-04-26.

'_exptl_absorpt_correction_type' value 'MULTI-SCAN' changed to
'multi-scan' according to
/home/data/users/saulius/crontab/automatic-downloads/rss-feeds/RSC/lib/dictionaries/cif_core.dic
dictionary named 'cif_core.dic' version 2.4.2 from 2011-04-26.

Automatic conversion script
Id: cif_fix_values 4973 2017-02-22 13:04:09Z antanas 
;
_cod_original_sg_symbol_H-M P2(1)2(1)2
_cod_database_code 7122664

loop_
_symmetry_equiv_pos_as_xyz
'x, y, z'
'-x, -y, z'
'x+1/2, -y+1/2, -z'
'-x+1/2, y+1/2, -z'

loop_
_atom_site_label
_atom_site_type_symbol
_atom_site_fract_x
_atom_site_fract_y
_atom_site_fract_z
_atom_site_U_iso_or_equiv
_atom_site_adp_type
_atom_site_occupancy
_atom_site_symmetry_multiplicity
_atom_site_calc_flag
_atom_site_refinement_flags
Co1 Co 0.72285(2) 0.64157(2) 0.38106(4) 0.01750(11) Uani 1 1 d D
Co2 Co 0.86067(2) 0.70885(3) 0.11211(5) 0.01731(11) Uani 1 1 d .
Co3 Co 0.80581(2) 0.83498(3) 0.39251(4) 0.01798(11) Uani 1 1 d .
Co4 Co 0.67185(2) 0.77781(3) 0.10966(5) 0.02064(12) Uani 1 1 d .
P1 P 0.81538(5) 0.87213(5) 0.06491(8) 0.0171(2) Uani 1 1 d .
P2 P 0.86818(5) 0.99573(5) 0.49603(9) 0.0179(2) Uani 1 1 d D
P3 P 0.88788(5) 0.68722(5) 0.44342(8) 0.0176(2) Uani 1 1 d D
P4 P 0.63744(5) 0.78981(5) 0.43499(8) 0.0163(2) Uani 1 1 d .
P5 P 0.72054(5) 0.61683(5) 0.04869(8) 0.0177(2) Uani 1 1 d .
P6 P 1.02182(5) 0.64917(6) 0.01212(9) 0.0261(3) Uani 1 1 d D
F1 F 0.76573(10) 0.74216(10) 0.2474(2) 0.0190(5) Uani 1 1 d D
O1 O 0.95105(11) 0.65797(14) 0.5383(2) 0.0294(7) Uani 1 1 d D
H1 H 0.9422 0.6589 0.6261 0.035 Uiso 1 1 d RD
O2 O 0.81856(11) 0.64554(12) 0.4829(2) 0.0221(6) Uani 1 1 d .
O3 O 0.90956(12) 0.67354(15) 0.2873(2) 0.0288(7) Uani 1 1 d .
O4 O 0.87859(13) 0.76829(13) 0.4697(2) 0.0299(7) Uani 1 1 d .
O5 O 0.83950(13) 0.92006(12) 0.5273(2) 0.0264(7) Uani 1 1 d .
O6 O 0.70616(11) 0.83456(13) 0.4704(2) 0.0195(6) Uani 1 1 d .
O7 O 0.82069(14) 0.89457(13) 0.2241(2) 0.0295(7) Uani 1 1 d .
O8 O 0.95130(12) 0.68655(15) -0.0159(2) 0.0349(8) Uani 1 1 d .
O9 O 0.86485(13) 0.80625(13) 0.0340(2) 0.0254(7) Uani 1 1 d .
O10 O 0.80047(12) 0.63825(13) 0.0084(2) 0.0276(7) Uani 1 1 d .
O11 O 0.83977(12) 0.93493(13) -0.0272(2) 0.0244(7) Uani 1 1 d .
O12 O 0.73603(12) 0.85331(13) 0.0294(2) 0.0227(7) Uani 1 1 d .
O13 O 1.08524(12) 0.70021(15) 0.0289(2) 0.0332(8) Uani 1 1 d .
O14 O 0.61425(11) 0.80278(14) 0.2796(2) 0.0203(7) Uani 1 1 d .
O15 O 0.57641(11) 0.81739(13) 0.5336(2) 0.0195(6) Uani 1 1 d .
O16 O 0.65150(13) 0.70961(13) 0.4637(2) 0.0246(7) Uani 1 1 d .
O17 O 0.80625(13) 1.05203(14) 0.5044(2) 0.0274(7) Uani 1 1 d .
O18 O 0.66907(12) 0.68166(13) 0.0209(2) 0.0269(7) Uani 1 1 d .
O19 O 0.69740(13) 0.55605(13) -0.0533(2) 0.0233(7) Uani 1 1 d D
H19 H 0.6908 0.5181 -0.0086 0.028 Uiso 1 1 d RD
O20 O 0.71423(14) 0.59165(14) 0.2002(2) 0.0296(8) Uani 1 1 d .
O21 O 1.01485(13) 0.60406(14) 0.1533(3) 0.0491(9) Uani 1 1 d D
H21 H 0.9714 0.5901 0.1673 0.059 Uiso 1 1 d RD
O22 O 0.89812(13) 0.99655(14) 0.3342(2) 0.0295(8) Uani 1 1 d D
H22 H 0.8611 0.9913 0.2788 0.035 Uiso 1 1 d RD
O23 O 0.93471(12) 1.01573(14) 0.5868(2) 0.0279(7) Uani 1 1 d .
H23 H 0.9364 1.0602 0.5972 0.034 Uiso 1 1 d R
O24 O 1.03673(15) 0.59401(16) -0.1056(3) 0.0647(9) Uani 1 1 d .
H24 H 1.0533 0.5563 -0.0708 0.078 Uiso 1 1 d R
N2 N 0.01241(15) 0.84629(16) 0.9935(3) 0.0269(8) Uani 1 1 d .
H2A H -0.0288 0.8195 1.0008 0.032 Uiso 1 1 calc R
H2B H 0.0507 0.8152 0.9922 0.032 Uiso 1 1 calc R
C2 C 0.01867(18) 0.89498(18) 1.1193(3) 0.0237(10) Uani 1 1 d .
H2C H -0.0268 0.9218 1.1308 0.028 Uiso 1 1 calc R
H2D H 0.0575 0.9302 1.1028 0.028 Uiso 1 1 calc R
C1 C 0.03471(19) 0.8538(2) 1.2541(4) 0.0315(12) Uani 1 1 d .
H1A H 0.0169 0.8814 1.3350 0.038 Uiso 1 1 calc R
H1B H 0.0095 0.8071 1.2526 0.038 Uiso 1 1 calc R
N1 N 0.11483(16) 0.84146(18) 1.2687(3) 0.0338(10) Uani 1 1 d .
H1C H 0.1318 0.8197 1.1908 0.051 Uiso 1 1 calc R
H1D H 0.1234 0.8131 1.3438 0.051 Uiso 1 1 calc R
H1E H 0.1374 0.8842 1.2803 0.051 Uiso 1 1 calc R
C3 C 0.01075(19) 0.8890(2) 0.8554(3) 0.0281(11) Uani 1 1 d .
H3A H 0.0587 0.9098 0.8365 0.034 Uiso 1 1 calc R
H3B H -0.0244 0.9286 0.8622 0.034 Uiso 1 1 calc R
N3 N -0.09009(14) 0.82670(19) 0.7291(3) 0.0323(10) Uani 1 1 d .
H3C H -0.1036 0.7946 0.7952 0.048 Uiso 1 1 calc R
H3D H -0.1025 0.8099 0.6437 0.048 Uiso 1 1 calc R
H3E H -0.1125 0.8692 0.7446 0.048 Uiso 1 1 calc R
C4 C -0.01094(19) 0.8372(2) 0.7351(4) 0.0303(11) Uani 1 1 d .
H4A H 0.0060 0.8571 0.6453 0.036 Uiso 1 1 calc R
H4B H 0.0128 0.7903 0.7491 0.036 Uiso 1 1 calc R
N4 N 0.68482(16) 0.87374(16) 0.7632(3) 0.0295(9) Uani 1 1 d .
H4C H 0.7106 0.8596 0.6879 0.044 Uiso 1 1 calc R
H4D H 0.6398 0.8552 0.7579 0.044 Uiso 1 1 calc R
H4E H 0.7065 0.8578 0.8421 0.044 Uiso 1 1 calc R
N5 N 0.66672(15) 0.97913(15) 0.5070(2) 0.0190(8) Uani 1 1 d .
H5A H 0.7045 1.0107 0.5031 0.023 Uiso 1 1 calc R
H5B H 0.6848 0.9338 0.4944 0.023 Uiso 1 1 calc R
C7 C 0.61569(18) 0.9957(2) 0.3911(4) 0.0307(10) Uani 1 1 d .
H7A H 0.5836 1.0355 0.4188 0.037 Uiso 1 1 calc R
H7B H 0.5856 0.9531 0.3712 0.037 Uiso 1 1 calc R
C6 C 0.6320(2) 0.9836(2) 0.6527(3) 0.0317(11) Uani 1 1 d .
H6A H 0.6203 1.0342 0.6736 0.038 Uiso 1 1 calc R
H6B H 0.5865 0.9561 0.6523 0.038 Uiso 1 1 calc R
C5 C 0.6807(2) 0.9544(2) 0.7663(3) 0.0405(13) Uani 1 1 d .
H5C H 0.7295 0.9745 0.7544 0.049 Uiso 1 1 calc R
H5D H 0.6624 0.9700 0.8582 0.049 Uiso 1 1 calc R
C8 C 0.6591(2) 1.0173(2) 0.2565(4) 0.0381(12) Uani 1 1 d .
N6 N 0.6156(3) 1.0374(3) 0.1415(5) 0.0350(5) Uani 0.580(4) 1 d PU
N6' N 0.6015(4) 1.0818(5) 0.2029(7) 0.0350(6) Uani 0.420(4) 1 d PU
O1W O 0.27210(16) 0.76893(18) 0.2560(3) 0.0576(10) Uani 1 1 d D
H1W H 0.2943(12) 0.8090(7) 0.3022(13) 0.086 Uiso 1 1 d D
H2W H 0.2865(15) 0.7646(11) 0.1602(10) 0.086 Uiso 1 1 d D

loop_
_atom_site_aniso_label
_atom_site_aniso_U_11
_atom_site_aniso_U_22
_atom_site_aniso_U_33
_atom_site_aniso_U_23
_atom_site_aniso_U_13
_atom_site_aniso_U_12
Co1 0.01520(19) 0.0254(2) 0.01185(17) -0.0012(2) -0.0004(2) 0.0001(2)
Co2 0.0153(2) 0.0227(2) 0.01400(18) -0.0008(2) 0.0002(2) -0.0018(2)
Co3 0.0149(2) 0.0249(2) 0.01405(18) 0.0012(2) 0.0014(2) -0.0010(2)
Co4 0.0162(2) 0.0326(3) 0.01309(18) 0.0003(2) -0.0003(2) -0.0032(2)
P1 0.0186(4) 0.0223(5) 0.0102(4) 0.0025(4) 0.0000(3) -0.0021(4)
P2 0.0125(4) 0.0210(5) 0.0203(4) -0.0043(4) 0.0005(3) -0.0008(4)
P3 0.0154(4) 0.0225(5) 0.0148(4) 0.0034(4) -0.0022(3) -0.0012(4)
P4 0.0144(4) 0.0243(5) 0.0101(3) 0.0004(4) 0.0003(3) -0.0027(4)
P5 0.0171(4) 0.0225(5) 0.0136(4) -0.0025(4) -0.0028(4) -0.0031(4)
P6 0.0161(4) 0.0411(6) 0.0212(4) -0.0073(5) 0.0081(4) -0.0013(5)
F1 0.0220(9) 0.0185(10) 0.0166(7) -0.0016(9) -0.0041(9) -0.0005(10)
O1 0.0216(12) 0.0394(15) 0.0274(12) 0.0173(12) -0.0127(10) 0.0026(12)
O2 0.0180(11) 0.0301(14) 0.0181(11) 0.0137(10) -0.0029(10) -0.0076(12)
O3 0.0277(13) 0.0392(17) 0.0194(11) 0.0084(12) -0.0064(10) 0.0069(14)
O4 0.0404(14) 0.0152(13) 0.0340(13) -0.0036(11) -0.0229(11) -0.0004(12)
O5 0.0490(16) 0.0121(12) 0.0182(11) 0.0002(10) 0.0023(11) 0.0014(12)
O6 0.0151(11) 0.0286(13) 0.0147(10) -0.0010(10) 0.0040(9) -0.0034(11)
O7 0.0530(16) 0.0242(14) 0.0112(11) 0.0014(10) -0.0065(12) -0.0178(14)
O8 0.0200(12) 0.0530(18) 0.0315(13) 0.0031(14) 0.0123(11) 0.0092(13)
O9 0.0312(13) 0.0201(13) 0.0249(12) -0.0024(11) 0.0050(11) -0.0014(11)
O10 0.0204(11) 0.0430(16) 0.0195(11) -0.0158(12) 0.0031(10) -0.0030(13)
O11 0.0328(14) 0.0222(13) 0.0182(11) 0.0061(11) 0.0059(11) -0.0014(12)
O12 0.0287(12) 0.0236(13) 0.0157(11) 0.0140(10) -0.0055(10) -0.0097(12)
O13 0.0229(12) 0.0587(18) 0.0182(11) -0.0129(13) 0.0103(10) -0.0162(13)
O14 0.0176(12) 0.0343(15) 0.0092(9) -0.0031(10) -0.0047(9) 0.0059(12)
O15 0.0178(11) 0.0231(13) 0.0175(11) -0.0058(10) 0.0035(10) 0.0021(10)
O16 0.0385(14) 0.0124(12) 0.0229(11) -0.0004(11) 0.0121(11) -0.0059(11)
O17 0.0215(12) 0.0327(15) 0.0280(13) -0.0060(12) -0.0018(12) 0.0090(12)
O18 0.0238(12) 0.0286(14) 0.0284(12) -0.0047(12) -0.0187(11) 0.0046(12)
O19 0.0392(14) 0.0209(13) 0.0098(10) -0.0024(10) -0.0037(11) -0.0134(12)
O20 0.0511(16) 0.0274(15) 0.0104(11) 0.0010(11) 0.0096(11) -0.0107(14)
O21 0.0309(15) 0.0408(17) 0.0755(19) 0.0252(15) 0.0237(14) 0.0071(14)
O22 0.0249(13) 0.0394(16) 0.0243(12) -0.0027(12) 0.0063(11) -0.0047(14)
O23 0.0233(12) 0.0288(14) 0.0317(13) -0.0122(12) -0.0053(11) -0.0026(12)
O24 0.0517(17) 0.0586(18) 0.0839(19) -0.0551(17) -0.0048(18) 0.0147(15)
N2 0.0223(14) 0.0239(16) 0.0347(16) 0.0048(16) 0.0000(14) -0.0034(15)
C2 0.0233(18) 0.0233(19) 0.0244(17) -0.0016(18) -0.0010(17) 0.0046(17)
C1 0.0260(19) 0.040(3) 0.028(2) 0.001(2) 0.0058(17) 0.002(2)
N1 0.050(2) 0.041(2) 0.0106(13) 0.0034(15) -0.0002(14) 0.0055(19)
C3 0.0225(18) 0.036(2) 0.0260(19) 0.0145(17) 0.0016(15) -0.0096(18)
N3 0.0293(17) 0.048(2) 0.0199(14) -0.0016(16) 0.0005(14) -0.0151(17)
C4 0.033(2) 0.034(2) 0.0236(18) 0.0065(18) 0.0027(17) 0.012(2)
N4 0.0385(18) 0.040(2) 0.0096(12) 0.0061(14) -0.0012(13) -0.0068(17)
N5 0.0232(15) 0.0185(16) 0.0152(13) -0.0005(13) 0.0032(12) -0.0006(13)
C7 0.0273(19) 0.037(2) 0.0277(17) 0.007(2) -0.0004(18) 0.0033(18)
C6 0.056(2) 0.016(2) 0.0235(17) 0.0021(16) 0.0158(18) 0.0023(19)
C5 0.077(3) 0.026(2) 0.0185(17) -0.0130(17) -0.011(2) -0.006(2)
C8 0.051(3) 0.033(2) 0.0310(19) 0.0237(18) -0.0137(19) 0.001(2)
N6 0.0515(10) 0.0418(9) 0.0118(9) 0.0094(8) -0.0057(10) -0.0162(10)
N6' 0.0513(11) 0.0419(10) 0.0118(11) 0.0097(9) -0.0054(11) -0.0162(11)
O1W 0.0560(17) 0.089(3) 0.0281(13) 0.0007(17) 0.0040(16) -0.008(2)

loop_
_atom_type_symbol
_atom_type_description
_atom_type_scat_dispersion_real
_atom_type_scat_dispersion_imag
_atom_type_scat_source
C C 0.0033 0.0016 'International Tables Vol C Tables 4.2.6.8 and 6.1.1.4'
H H 0.0000 0.0000 'International Tables Vol C Tables 4.2.6.8 and 6.1.1.4'
Co Co 0.3494 0.9721 'International Tables Vol C Tables 4.2.6.8 and 6.1.1.4'
F F 0.0171 0.0103 'International Tables Vol C Tables 4.2.6.8 and 6.1.1.4'
N N 0.0061 0.0033 'International Tables Vol C Tables 4.2.6.8 and 6.1.1.4'
O O 0.0106 0.0060 'International Tables Vol C Tables 4.2.6.8 and 6.1.1.4'
P P 0.1023 0.0942 'International Tables Vol C Tables 4.2.6.8 and 6.1.1.4'

loop_
_geom_angle_atom_site_label_1
_geom_angle_atom_site_label_2
_geom_angle_atom_site_label_3
_geom_angle
_geom_angle_site_symmetry_1
_geom_angle_site_symmetry_3
O20 Co1 O16 126.37(10) . .
O20 Co1 O2 120.70(10) . .
O16 Co1 O2 111.59(9) . .
O20 Co1 O17 93.75(10) . 4_646
O16 Co1 O17 97.31(10) . 4_646
O2 Co1 O17 90.19(9) . 4_646
O20 Co1 F1 85.74(9) . .
O16 Co1 F1 86.40(8) . .
O2 Co1 F1 86.41(8) . .
O17 Co1 F1 175.70(8) 4_646 .
O9 Co2 O10 116.20(10) . .
O9 Co2 O3 126.87(10) . .
O10 Co2 O3 116.93(10) . .
O9 Co2 O8 85.92(10) . .
O10 Co2 O8 91.61(10) . .
O3 Co2 O8 93.43(9) . .
O9 Co2 F1 89.78(9) . .
O10 Co2 F1 91.65(8) . .
O3 Co2 F1 87.92(9) . .
O8 Co2 F1 175.44(9) . .
O7 Co3 O4 124.15(10) . .
O7 Co3 O6 115.91(10) . .
O4 Co3 O6 119.44(10) . .
O7 Co3 O5 92.10(9) . .
O4 Co3 O5 92.22(9) . .
O6 Co3 O5 92.78(9) . .
O7 Co3 F1 88.50(9) . .
O4 Co3 F1 88.65(8) . .
O6 Co3 F1 85.64(8) . .
O5 Co3 F1 178.42(8) . .
O18 Co4 O12 119.07(9) . .
O18 Co4 O14 122.97(10) . .
O12 Co4 O14 117.95(10) . .
O18 Co4 O13 83.46(10) . 3_465
O12 Co4 O13 94.36(9) . 3_465
O14 Co4 O13 93.37(9) . 3_465
O18 Co4 F1 90.32(8) . .
O12 Co4 F1 88.34(8) . .
O14 Co4 F1 90.31(8) . .
O13 Co4 F1 173.77(9) 3_465 .
O11 P1 O12 109.07(13) . .
O11 P1 O9 108.41(13) . .
O12 P1 O9 109.89(13) . .
O11 P1 O7 109.56(13) . .
O12 P1 O7 109.23(13) . .
O9 P1 O7 110.66(13) . .
O5 P2 O23 112.68(14) . .
O5 P2 O17 110.52(14) . .
O23 P2 O17 113.37(14) . .
O5 P2 O22 108.03(14) . .
O23 P2 O22 104.82(13) . .
O17 P2 O22 106.96(13) . .
O4 P3 O2 110.94(13) . .
O4 P3 O3 110.10(14) . .
O2 P3 O3 111.37(13) . .
O4 P3 O1 109.07(14) . .
O2 P3 O1 107.70(13) . .
O3 P3 O1 107.55(13) . .
O16 P4 O6 109.86(13) . .
O16 P4 O15 109.48(13) . .
O6 P4 O15 106.65(12) . .
O16 P4 O14 111.41(13) . .
O6 P4 O14 110.40(13) . .
O15 P4 O14 108.92(12) . .
O20 P5 O19 110.61(14) . .
O20 P5 O18 110.56(14) . .
O19 P5 O18 106.61(13) . .
O20 P5 O10 112.32(14) . .
O19 P5 O10 106.79(13) . .
O18 P5 O10 109.73(13) . .
O8 P6 O13 113.80(16) . .
O8 P6 O24 109.35(15) . .
O13 P6 O24 110.60(15) . .
O8 P6 O21 108.84(14) . .
O13 P6 O21 107.53(14) . .
O24 P6 O21 106.43(16) . .
Co2 F1 Co4 109.97(9) . .
Co2 F1 Co3 107.05(8) . .
Co4 F1 Co3 111.83(8) . .
Co2 F1 Co1 110.37(8) . .
Co4 F1 Co1 106.31(7) . .
Co3 F1 Co1 111.35(9) . .
P3 O2 Co1 128.95(13) . .
P3 O3 Co2 128.62(15) . .
P3 O4 Co3 129.07(14) . .
P2 O5 Co3 131.53(13) . .
P4 O6 Co3 132.77(13) . .
P1 O7 Co3 128.98(15) . .
P6 O8 Co2 132.55(14) . .
P1 O9 Co2 129.05(14) . .
P5 O10 Co2 124.79(13) . .
P1 O12 Co4 129.89(13) . .
P6 O13 Co4 129.80(14) . 3_565
P4 O14 Co4 126.10(13) . .
P4 O16 Co1 131.04(14) . .
P2 O17 Co1 139.69(15) . 4_656
P5 O18 Co4 127.48(13) . .
P5 O20 Co1 133.08(16) . .
C2 N2 C3 112.1(3) . .
N2 C2 C1 112.8(3) . .
N1 C1 C2 110.2(3) . .
N2 C3 C4 108.8(3) . .
N3 C4 C3 111.5(3) . .
C7 N5 C6 113.4(3) . .
N5 C7 C8 109.7(3) . .
C5 C6 N5 112.4(3) . .
N4 C5 C6 112.0(3) . .
N6 C8 C7 114.4(4) . .
N6 C8 N6' 38.2(3) . .
C7 C8 N6' 96.2(3) . .
N6' N6 C8 85.0(5) . .
N6 N6' C8 56.8(5) . .

loop_
_geom_bond_atom_site_label_1
_geom_bond_atom_site_label_2
_geom_bond_distance
_geom_bond_site_symmetry_2
Co1 O20 1.938(2) .
Co1 O16 1.961(2) .
Co1 O2 1.994(2) .
Co1 O17 2.030(2) 4_646
Co1 F1 2.361(2) .
Co2 O9 1.928(2) .
Co2 O10 1.956(2) .
Co2 O3 1.982(2) .
Co2 O8 2.086(2) .
Co2 F1 2.2348(19) .
Co3 O7 1.942(2) .
Co3 O4 1.944(2) .
Co3 O6 1.961(2) .
Co3 O5 2.099(2) .
Co3 F1 2.297(2) .
Co4 O18 1.947(2) .
Co4 O12 1.961(2) .
Co4 O14 1.968(2) .
Co4 O13 2.088(2) 3_465
Co4 F1 2.2450(19) .
P1 O11 1.506(2) .
P1 O12 1.525(2) .
P1 O9 1.533(3) .
P1 O7 1.557(2) .
P2 O5 1.508(2) .
P2 O23 1.529(2) .
P2 O17 1.530(3) .
P2 O22 1.619(2) .
P3 O4 1.512(2) .
P3 O2 1.523(2) .
P3 O3 1.542(2) .
P3 O1 1.553(2) .
P4 O16 1.513(3) .
P4 O6 1.534(2) .
P4 O15 1.535(2) .
P4 O14 1.541(2) .
P5 O20 1.503(2) .
P5 O19 1.528(2) .
P5 O18 1.535(2) .
P5 O10 1.557(2) .
P6 O8 1.481(2) .
P6 O13 1.495(3) .
P6 O24 1.523(3) .
P6 O21 1.569(3) .
O13 Co4 2.088(2) 3_565
O17 Co1 2.030(2) 4_656
N2 C2 1.486(4) .
N2 C3 1.516(4) .
C2 C1 1.505(5) .
C1 N1 1.485(4) .
C3 C4 1.527(5) .
N3 C4 1.458(4) .
N4 C5 1.476(5) .
N5 C7 1.466(4) .
N5 C6 1.513(4) .
C7 C8 1.545(5) .
C6 C5 1.490(5) .
C8 N6 1.391(6) .
C8 N6' 1.657(9) .
N6 N6' 1.029(9) .
